data_7056380
loop_
_publ_author_name
'Amabilino, Silvia'
'Tasse, Marine'
'Lacroix, Pascal G.'
'Mallet-Ladeira, Sonia'
'Pimienta, V\'eronique'
'Akl, Jo\"elle'
'Sasaki, Isabelle'
'Malfant, Isabelle'

_publ_section_title
;
 Photorelease of nitric oxide (NO) on ruthenium nitrosyl complexes with
 phenyl substituted terpyridines
;
_journal_name_full 'New J. Chem.'
_journal_paper_doi 10.1039/C7NJ00866J
_journal_year 2017
_chemical_compound_source 'synthesis as described'
_chemical_formula_moiety 'C21 H14 Br Cl2 N4 O Ru, F6 P'
_chemical_formula_sum 'C21 H14 Br Cl2 F6 N4 O P Ru'
_chemical_formula_weight 735.20
_chemical_name_systematic
;
 ?
;
_space_group_IT_number 14
_symmetry_cell_setting monoclinic
_symmetry_Int_Tables_number 14
_symmetry_space_group_name_Hall '-P 2yn'
_symmetry_space_group_name_H-M 'P 1 21/n 1'
_atom_sites_solution_hydrogens geom
_atom_sites_solution_primary direct
_atom_sites_solution_secondary difmap
_audit_update_record
;
2017-03-10 deposited with the CCDC.
2017-06-12 downloaded from the CCDC.
;
_cell_angle_alpha 90
_cell_angle_beta 105.353(3)
_cell_angle_gamma 90
_cell_formula_units_Z 4
_cell_length_a 10.8897(9)
_cell_length_b 17.2969(13)
_cell_length_c 13.3346(10)
_cell_measurement_reflns_used 9902
_cell_measurement_temperature 100(2)
_cell_measurement_theta_max 26.24
_cell_measurement_theta_min 2.27
_cell_measurement_wavelength 0.71073
_cell_volume 2422.0(3)
_computing_cell_refinement 'APEX2 and SAINT'
_computing_data_collection APEX2
_computing_data_reduction SAINT
_computing_molecular_graphics 'Ortep-3 for Windows (Farrugia, 1997)'
_computing_publication_material 'WinGX publication routines (Farrugia, 1999)'
_computing_structure_refinement 'SHELXL-97 (Sheldrick, 2008)'
_computing_structure_solution 'SHELXT (Sheldrick 2015)'
_diffrn_ambient_temperature 100(2)
_diffrn_measured_fraction_theta_full 1
_diffrn_measured_fraction_theta_max 1
_diffrn_measurement_device_type 'Bruker Kappa APEX II Quazar'
_diffrn_measurement_method 'phi and omega scans'
_diffrn_radiation_monochromator 'multilayer optics'
_diffrn_radiation_probe x-ray
_diffrn_radiation_source 'microfocus sealed tube'
_diffrn_radiation_type MoK\a
_diffrn_radiation_wavelength 0.71073
_diffrn_reflns_av_R_equivalents 0.0629
_diffrn_reflns_av_unetI/netI 0.033
_diffrn_reflns_limit_h_max 13
_diffrn_reflns_limit_h_min -13
_diffrn_reflns_limit_k_max 21
_diffrn_reflns_limit_k_min -21
_diffrn_reflns_limit_l_max 16
_diffrn_reflns_limit_l_min -16
_diffrn_reflns_number 50815
_diffrn_reflns_theta_full 26.73
_diffrn_reflns_theta_max 26.73
_diffrn_reflns_theta_min 1.97
_diffrn_standards_decay_% 0
_diffrn_standards_interval_count 0
_diffrn_standards_interval_time 0
_diffrn_standards_number 0
_exptl_absorpt_coefficient_mu 2.655
_exptl_absorpt_correction_T_max 0.7461
_exptl_absorpt_correction_T_min 0.6853
_exptl_absorpt_correction_type multi-scan
_exptl_absorpt_process_details
;
        [c.f. r.h. blessing, acta cryst. (1995), a51, 33-38]
;
_exptl_crystal_colour orange
_exptl_crystal_density_diffrn 2.016
_exptl_crystal_density_method 'not measured'
_exptl_crystal_description block
_exptl_crystal_F_000 1432
_exptl_crystal_size_max 0.12
_exptl_crystal_size_mid 0.06
_exptl_crystal_size_min 0.04
_refine_diff_density_max 1.636
_refine_diff_density_min -0.585
_refine_diff_density_rms 0.108
_refine_ls_extinction_method none
_refine_ls_goodness_of_fit_ref 1.051
_refine_ls_hydrogen_treatment constr
_refine_ls_matrix_type full
_refine_ls_number_parameters 390
_refine_ls_number_reflns 5140
_refine_ls_number_restraints 108
_refine_ls_restrained_S_all 1.054
_refine_ls_R_factor_all 0.0494
_refine_ls_R_factor_gt 0.0346
_refine_ls_shift/su_max 0.004
_refine_ls_shift/su_mean 0
_refine_ls_structure_factor_coef Fsqd
_refine_ls_weighting_details 'calc w=1/[\s^2^(Fo^2^)+(0.0348P)^2^+5.2349P] where P=(Fo^2^+2Fc^2^)/3'
_refine_ls_weighting_scheme calc
_refine_ls_wR_factor_gt 0.0772
_refine_ls_wR_factor_ref 0.0837
_reflns_number_gt 4154
_reflns_number_total 5140
_reflns_threshold_expression >2sigma(I)
_cod_data_source_file c7nj00866j2.cif
_cod_data_source_block 3c
_cod_original_sg_symbol_H-M 'P 21/n'
_cod_database_code 7056380

loop_
_symmetry_equiv_pos_as_xyz
'x, y, z'
'-x+1/2, y+1/2, -z+1/2'
'-x, -y, -z'
'x-1/2, -y-1/2, z-1/2'

loop_
_atom_site_label
_atom_site_type_symbol
_atom_site_fract_x
_atom_site_fract_y
_atom_site_fract_z
_atom_site_U_iso_or_equiv
_atom_site_adp_type
_atom_site_occupancy
_atom_site_symmetry_multiplicity
_atom_site_calc_flag
_atom_site_refinement_flags
_atom_site_disorder_assembly
_atom_site_disorder_group
C1 C 0.5000(4) 0.4240(2) 0.8088(3) 0.0244(8) Uani 1 1 d . . .
H1 H 0.5421 0.4337 0.8797 0.029 Uiso 1 1 calc R . .
C2 C 0.4789(4) 0.3488(2) 0.7747(3) 0.0262(9) Uani 1 1 d . . .
H2 H 0.505 0.307 0.8218 0.031 Uiso 1 1 calc R . .
C3 C 0.4198(4) 0.3348(2) 0.6717(3) 0.0252(8) Uani 1 1 d . . .
H3 H 0.4048 0.2831 0.6475 0.03 Uiso 1 1 calc R . .
C4 C 0.3818(4) 0.3959(2) 0.6031(3) 0.0206(8) Uani 1 1 d . . .
H4 H 0.3416 0.3867 0.5317 0.025 Uiso 1 1 calc R . .
C5 C 0.4038(3) 0.4707(2) 0.6412(3) 0.0183(7) Uani 1 1 d . . .
C6 C 0.3634(3) 0.54069(19) 0.5776(3) 0.0165(7) Uani 1 1 d . . .
C7 C 0.3214(3) 0.54455(19) 0.4705(3) 0.0171(7) Uani 1 1 d . . .
H7 H 0.3153 0.4989 0.4299 0.02 Uiso 1 1 calc R . .
C8 C 0.2876(3) 0.61664(19) 0.4216(3) 0.0165(7) Uani 1 1 d . . .
C9 C 0.3008(3) 0.6828(2) 0.4843(3) 0.0169(7) Uani 1 1 d . . .
H9 H 0.2788 0.7321 0.4533 0.02 Uiso 1 1 calc R . .
C10 C 0.3460(3) 0.67633(19) 0.5914(3) 0.0160(7) Uani 1 1 d . . .
C11 C 0.3710(3) 0.7397(2) 0.6679(3) 0.0176(7) Uani 1 1 d . . .
C12 C 0.3389(4) 0.8154(2) 0.6427(3) 0.0221(8) Uani 1 1 d . . .
H12 H 0.2983 0.8295 0.5729 0.026 Uiso 1 1 calc R . .
C13 C 0.3664(4) 0.8713(2) 0.7207(3) 0.0256(8) Uani 1 1 d . . .
H13 H 0.344 0.9238 0.7047 0.031 Uiso 1 1 calc R . .
C14 C 0.4265(4) 0.8498(2) 0.8210(3) 0.0257(8) Uani 1 1 d . . .
H14 H 0.446 0.8872 0.8751 0.031 Uiso 1 1 calc R . .
C15 C 0.4580(4) 0.7730(2) 0.8421(3) 0.0225(8) Uani 1 1 d . . .
H15 H 0.4998 0.7581 0.9113 0.027 Uiso 1 1 calc R . .
C16 C 0.2354(4) 0.6215(2) 0.3079(3) 0.0185(7) Uani 1 1 d . . .
C17 C 0.1799(4) 0.5568(2) 0.2508(3) 0.0214(8) Uani 1 1 d . . .
H17 H 0.1816 0.5085 0.285 0.026 Uiso 1 1 calc R . .
C18 C 0.1226(4) 0.5618(2) 0.1449(3) 0.0262(9) Uani 1 1 d . . .
H18 H 0.0861 0.5175 0.1064 0.031 Uiso 1 1 calc R . .
C19 C 0.1196(4) 0.6325(2) 0.0967(3) 0.0235(8) Uani 1 1 d . . .
C20 C 0.1777(4) 0.6973(2) 0.1496(3) 0.0245(8) Uani 1 1 d . . .
H20 H 0.1782 0.7449 0.1142 0.029 Uiso 1 1 calc R . .
C21 C 0.2348(4) 0.6913(2) 0.2550(3) 0.0218(8) Uani 1 1 d . . .
H21 H 0.2745 0.7355 0.2922 0.026 Uiso 1 1 calc R . .
Br1 Br 0.02724(4) 0.64194(2) -0.04571(3) 0.03048(12) Uani 1 1 d . . .
Cl1 Cl 0.59370(10) 0.59607(6) 0.95837(7) 0.0326(2) Uani 1 1 d . . .
Cl2 Cl 0.64419(9) 0.61435(5) 0.72711(8) 0.0252(2) Uani 1 1 d . . .
P1 P 1.00798(9) 0.62209(6) 0.63749(7) 0.0218(2) Uani 1 1 d U . .
F1 F 1.0820(9) 0.5958(5) 0.5588(7) 0.0354(17) Uani 0.670(17) 1 d PU A 1
F2 F 1.0538(8) 0.5501(4) 0.7104(6) 0.0458(18) Uani 0.670(17) 1 d PU A 1
F3 F 0.9310(6) 0.6545(6) 0.7199(4) 0.0364(15) Uani 0.670(17) 1 d PU A 1
F4 F 0.9585(10) 0.6987(6) 0.5680(7) 0.0345(18) Uani 0.670(17) 1 d PU A 1
F5 F 0.8828(10) 0.5791(6) 0.5756(9) 0.0316(18) Uani 0.670(17) 1 d PU A 1
F6 F 1.130(2) 0.6703(16) 0.7083(14) 0.028(2) Uani 0.670(17) 1 d PU A 1
F1' F 1.081(2) 0.6213(10) 0.5422(14) 0.034(3) Uani 0.330(17) 1 d PU A 2
F2' F 1.0959(16) 0.5448(8) 0.6800(12) 0.042(3) Uani 0.330(17) 1 d PU A 2
F3' F 0.9441(14) 0.6174(11) 0.7232(10) 0.042(3) Uani 0.330(17) 1 d PU A 2
F4' F 0.9288(19) 0.6916(14) 0.5847(16) 0.038(3) Uani 0.330(17) 1 d PU A 2
F5' F 0.905(2) 0.5601(11) 0.5653(19) 0.028(3) Uani 0.330(17) 1 d PU A 2
F6' F 1.120(5) 0.675(3) 0.692(3) 0.025(3) Uani 0.330(17) 1 d PU A 2
N1 N 0.3327(3) 0.58419(18) 0.8389(2) 0.0236(7) Uani 1 1 d . . .
N2 N 0.4624(3) 0.48397(17) 0.7437(2) 0.0197(6) Uani 1 1 d . . .
N3 N 0.3723(3) 0.60581(16) 0.6340(2) 0.0153(6) Uani 1 1 d . . .
N4 N 0.4312(3) 0.71896(17) 0.7675(2) 0.0186(6) Uani 1 1 d . . .
O1 O 0.2639(3) 0.5688(2) 0.8862(2) 0.0374(7) Uani 1 1 d . . .
Ru1 Ru 0.46111(3) 0.599943(16) 0.78413(2) 0.01724(9) Uani 1 1 d . . .

loop_
_atom_site_aniso_label
_atom_site_aniso_U_11
_atom_site_aniso_U_22
_atom_site_aniso_U_33
_atom_site_aniso_U_23
_atom_site_aniso_U_13
_atom_site_aniso_U_12
C1 0.024(2) 0.0237(19) 0.0241(19) 0.0047(15) 0.0038(15) 0.0016(16)
C2 0.029(2) 0.0179(18) 0.033(2) 0.0086(16) 0.0104(17) 0.0018(16)
C3 0.029(2) 0.0130(17) 0.035(2) -0.0006(15) 0.0104(18) 0.0015(16)
C4 0.0230(19) 0.0165(17) 0.0233(18) -0.0018(14) 0.0077(15) -0.0010(15)
C5 0.0156(18) 0.0179(17) 0.0217(18) 0.0003(14) 0.0057(14) -0.0011(14)
C6 0.0135(17) 0.0133(16) 0.0239(18) -0.0018(14) 0.0069(14) -0.0013(13)
C7 0.0189(18) 0.0123(16) 0.0211(17) -0.0031(13) 0.0072(14) -0.0006(14)
C8 0.0149(17) 0.0162(17) 0.0198(17) -0.0018(13) 0.0072(14) -0.0012(14)
C9 0.0180(18) 0.0129(16) 0.0203(17) 0.0002(13) 0.0059(14) 0.0008(14)
C10 0.0115(17) 0.0149(17) 0.0217(17) -0.0021(14) 0.0044(14) 0.0026(13)
C11 0.0150(17) 0.0167(17) 0.0210(17) -0.0028(14) 0.0045(14) 0.0003(14)
C12 0.0213(19) 0.0200(18) 0.0224(18) -0.0026(15) 0.0015(15) 0.0026(15)
C13 0.027(2) 0.0181(18) 0.030(2) -0.0032(16) 0.0046(17) 0.0037(16)
C14 0.025(2) 0.0220(19) 0.029(2) -0.0124(16) 0.0046(17) -0.0021(16)
C15 0.024(2) 0.0223(19) 0.0189(18) -0.0071(15) 0.0027(15) -0.0012(16)
C16 0.0225(19) 0.0164(17) 0.0188(17) -0.0019(13) 0.0093(15) 0.0023(14)
C17 0.030(2) 0.0110(17) 0.0238(18) -0.0016(14) 0.0073(16) 0.0019(15)
C18 0.037(2) 0.0199(19) 0.0222(19) -0.0043(15) 0.0081(17) -0.0026(17)
C19 0.032(2) 0.0231(19) 0.0159(17) -0.0015(15) 0.0080(16) 0.0050(17)
C20 0.034(2) 0.0153(18) 0.0251(19) 0.0035(15) 0.0101(17) 0.0013(16)
C21 0.029(2) 0.0145(17) 0.0226(18) -0.0031(14) 0.0080(16) -0.0002(15)
Br1 0.0466(3) 0.0262(2) 0.01692(19) -0.00039(15) 0.00540(17) 0.00321(18)
Cl1 0.0336(6) 0.0317(5) 0.0241(5) -0.0008(4) -0.0074(4) -0.0031(4)
Cl2 0.0201(5) 0.0177(4) 0.0380(5) -0.0010(4) 0.0078(4) -0.0003(4)
P1 0.0200(5) 0.0216(5) 0.0217(5) 0.0040(4) 0.0017(4) -0.0041(4)
F1 0.027(2) 0.041(4) 0.039(4) -0.021(3) 0.012(3) -0.005(3)
F2 0.055(4) 0.022(2) 0.044(3) 0.011(2) -0.015(3) -0.007(3)
F3 0.030(2) 0.059(4) 0.0223(19) -0.004(3) 0.0099(16) 0.002(3)
F4 0.058(5) 0.024(3) 0.019(3) 0.0056(18) 0.007(2) 0.003(3)
F5 0.024(3) 0.035(4) 0.030(3) 0.001(3) -0.001(2) -0.007(3)
F6 0.028(4) 0.026(4) 0.025(6) -0.004(4) -0.002(4) -0.008(3)
F1' 0.030(4) 0.043(7) 0.032(5) 0.004(5) 0.010(3) -0.007(6)
F2' 0.051(6) 0.018(4) 0.042(6) 0.009(4) -0.013(4) -0.001(4)
F3' 0.044(5) 0.055(6) 0.029(4) -0.005(5) 0.013(3) -0.014(5)
F4' 0.039(6) 0.033(5) 0.036(6) 0.004(5) -0.001(5) 0.009(5)
F5' 0.024(6) 0.025(6) 0.031(5) -0.002(5) 0.001(4) -0.013(5)
F6' 0.027(6) 0.024(6) 0.020(7) -0.002(6) 0.000(6) -0.001(5)
N1 0.0273(18) 0.0261(17) 0.0150(15) -0.0008(13) 0.0013(14) 0.0010(14)
N2 0.0202(16) 0.0168(15) 0.0212(15) 0.0008(12) 0.0042(13) -0.0007(12)
N3 0.0151(15) 0.0136(14) 0.0169(14) -0.0028(11) 0.0035(11) -0.0005(12)
N4 0.0188(16) 0.0160(15) 0.0195(15) -0.0030(12) 0.0021(12) -0.0025(12)
O1 0.0298(17) 0.056(2) 0.0285(15) 0.0041(14) 0.0106(13) 0.0011(15)
Ru1 0.01775(15) 0.01525(14) 0.01645(14) -0.00108(11) 0.00056(11) -0.00115(12)

loop_
_atom_type_symbol
_atom_type_description
_atom_type_scat_dispersion_real
_atom_type_scat_dispersion_imag
_atom_type_scat_source
C C 0.0033 0.0016 'International Tables Vol C Tables 4.2.6.8 and 6.1.1.4'
H H 0 0 'International Tables Vol C Tables 4.2.6.8 and 6.1.1.4'
Br Br -0.2901 2.4595 'International Tables Vol C Tables 4.2.6.8 and 6.1.1.4'
Cl Cl 0.1484 0.1585 'International Tables Vol C Tables 4.2.6.8 and 6.1.1.4'
F F 0.0171 0.0103 'International Tables Vol C Tables 4.2.6.8 and 6.1.1.4'
N N 0.0061 0.0033 'International Tables Vol C Tables 4.2.6.8 and 6.1.1.4'
O O 0.0106 0.006 'International Tables Vol C Tables 4.2.6.8 and 6.1.1.4'
P P 0.1023 0.0942 'International Tables Vol C Tables 4.2.6.8 and 6.1.1.4'
Ru Ru -1.2594 0.8363 'International Tables Vol C Tables 4.2.6.8 and 6.1.1.4'

loop_
_geom_angle_atom_site_label_1
_geom_angle_atom_site_label_2
_geom_angle_atom_site_label_3
_geom_angle
N2 C1 C2 121.3(4)
N2 C1 H1 119.3
C2 C1 H1 119.3
C3 C2 C1 119.3(3)
C3 C2 H2 120.4
C1 C2 H2 120.4
C2 C3 C4 120.3(3)
C2 C3 H3 119.9
C4 C3 H3 119.9
C5 C4 C3 118.4(3)
C5 C4 H4 120.8
C3 C4 H4 120.8
N2 C5 C4 120.9(3)
N2 C5 C6 115.2(3)
C4 C5 C6 123.9(3)
N3 C6 C7 119.6(3)
N3 C6 C5 113.6(3)
C7 C6 C5 126.9(3)
C6 C7 C8 119.7(3)
C6 C7 H7 120.2
C8 C7 H7 120.2
C9 C8 C7 118.3(3)
C9 C8 C16 121.1(3)
C7 C8 C16 120.5(3)
C10 C9 C8 120.0(3)
C10 C9 H9 120
C8 C9 H9 120
N3 C10 C9 119.1(3)
N3 C10 C11 113.8(3)
C9 C10 C11 127.1(3)
N4 C11 C12 120.9(3)
N4 C11 C10 115.6(3)
C12 C11 C10 123.5(3)
C11 C12 C13 119.3(3)
C11 C12 H12 120.4
C13 C12 H12 120.4
C14 C13 C12 119.4(4)
C14 C13 H13 120.3
C12 C13 H13 120.3
C13 C14 C15 119.1(3)
C13 C14 H14 120.5
C15 C14 H14 120.5
N4 C15 C14 121.7(3)
N4 C15 H15 119.1
C14 C15 H15 119.1
C21 C16 C17 118.2(3)
C21 C16 C8 121.2(3)
C17 C16 C8 120.6(3)
C18 C17 C16 121.1(3)
C18 C17 H17 119.4
C16 C17 H17 119.4
C19 C18 C17 118.6(3)
C19 C18 H18 120.7
C17 C18 H18 120.7
C18 C19 C20 122.0(3)
C18 C19 Br1 118.8(3)
C20 C19 Br1 119.2(3)
C21 C20 C19 118.7(3)
C21 C20 H20 120.7
C19 C20 H20 120.7
C20 C21 C16 121.2(3)
C20 C21 H21 119.4
C16 C21 H21 119.4
F3' P1 F4' 94.3(8)
F3' P1 F1 159.3(6)
F4' P1 F1 104.4(7)
F3' P1 F6' 98(2)
F4' P1 F6' 91.6(19)
F1 P1 F6' 90(2)
F3' P1 F2 67.7(6)
F4' P1 F2 161.3(6)
F1 P1 F2 92.8(3)
F6' P1 F2 95.6(17)
F3' P1 F5 82.1(6)
F4' P1 F5 80.0(9)
F1 P1 F5 92.3(5)
F6' P1 F5 171.6(18)
F2 P1 F5 92.2(5)
F3' P1 F4 109.3(7)
F1 P1 F4 90.4(4)
F6' P1 F4 83.3(17)
F2 P1 F4 176.7(4)
F5 P1 F4 88.6(5)
F3' P1 F6 93.4(10)
F4' P1 F6 97.9(12)
F1 P1 F6 92.9(10)
F2 P1 F6 88.3(8)
F5 P1 F6 174.8(11)
F4 P1 F6 90.6(9)
F4' P1 F3 73.5(7)
F1 P1 F3 177.1(3)
F6' P1 F3 88(2)
F2 P1 F3 89.5(3)
F5 P1 F3 89.3(4)
F4 P1 F3 87.2(4)
F6 P1 F3 85.5(10)
F3' P1 F2' 92.2(6)
F4' P1 F2' 172.9(9)
F1 P1 F2' 68.8(5)
F6' P1 F2' 90.3(19)
F5 P1 F2' 98.1(6)
F4 P1 F2' 158.2(6)
F6 P1 F2' 84.5(10)
F3 P1 F2' 113.4(5)
F3' P1 F5' 91.6(9)
F4' P1 F5' 91.6(11)
F1 P1 F5' 79.2(8)
F6' P1 F5' 169(2)
F2 P1 F5' 84.5(8)
F4 P1 F5' 97.1(8)
F6 P1 F5' 168.9(11)
F3 P1 F5' 102.7(7)
F2' P1 F5' 85.4(8)
F3' P1 F1' 176.4(7)
F4' P1 F1' 88.8(8)
F6' P1 F1' 83(2)
F2 P1 F1' 109.0(6)
F5 P1 F1' 96.7(8)
F4 P1 F1' 74.0(6)
F6 P1 F1' 88.0(12)
F3 P1 F1' 160.1(5)
F2' P1 F1' 84.6(7)
F5' P1 F1' 86.5(10)
O1 N1 Ru1 169.4(3)
C1 N2 C5 119.8(3)
C1 N2 Ru1 126.8(3)
C5 N2 Ru1 112.9(2)
C6 N3 C10 123.3(3)
C6 N3 Ru1 117.8(2)
C10 N3 Ru1 117.8(2)
C15 N4 C11 119.6(3)
C15 N4 Ru1 127.7(2)
C11 N4 Ru1 112.6(2)
N1 Ru1 N3 101.42(13)
N1 Ru1 N2 91.06(13)
N3 Ru1 N2 79.77(11)
N1 Ru1 N4 94.47(13)
N3 Ru1 N4 79.71(11)
N2 Ru1 N4 159.42(11)
N1 Ru1 Cl2 173.99(10)
N3 Ru1 Cl2 84.00(9)
N2 Ru1 Cl2 87.34(9)
N4 Ru1 Cl2 89.02(9)
N1 Ru1 Cl1 86.24(10)
N3 Ru1 Cl1 172.34(9)
N2 Ru1 Cl1 100.45(9)
N4 Ru1 Cl1 99.68(8)
Cl2 Ru1 Cl1 88.36(4)

loop_
_geom_bond_atom_site_label_1
_geom_bond_atom_site_label_2
_geom_bond_distance
C1 N2 1.345(5)
C1 C2 1.377(5)
C1 H1 0.95
C2 C3 1.375(6)
C2 H2 0.95
C3 C4 1.388(5)
C3 H3 0.95
C4 C5 1.387(5)
C4 H4 0.95
C5 N2 1.367(4)
C5 C6 1.477(5)
C6 N3 1.343(4)
C6 C7 1.382(5)
C7 C8 1.410(5)
C7 H7 0.95
C8 C9 1.402(5)
C8 C16 1.474(5)
C9 C10 1.387(5)
C9 H9 0.95
C10 N3 1.344(4)
C10 C11 1.472(5)
C11 N4 1.364(4)
C11 C12 1.374(5)
C12 C13 1.393(5)
C12 H12 0.95
C13 C14 1.376(5)
C13 H13 0.95
C14 C15 1.383(5)
C14 H14 0.95
C15 N4 1.339(4)
C15 H15 0.95
C16 C21 1.397(5)
C16 C17 1.399(5)
C17 C18 1.387(5)
C17 H17 0.95
C18 C19 1.378(5)
C18 H18 0.95
C19 C20 1.384(5)
C19 Br1 1.906(4)
C20 C21 1.382(5)
C20 H20 0.95
C21 H21 0.95
Cl1 Ru1 2.3898(10)
Cl2 Ru1 2.3276(10)
P1 F3' 1.489(14)
P1 F4' 1.54(2)
P1 F1 1.550(9)
P1 F6' 1.55(5)
P1 F2 1.577(7)
P1 F5 1.580(11)
P1 F4 1.625(10)
P1 F6 1.64(2)
P1 F3 1.647(6)
P1 F2' 1.654(14)
P1 F5' 1.66(2)
P1 F1' 1.67(2)
N1 O1 1.132(4)
N1 Ru1 1.761(3)
N2 Ru1 2.078(3)
N3 Ru1 1.982(3)
N4 Ru1 2.087(3)
